data_7118097
loop_
_publ_author_name
'Shohei Kato'
'Yuma Serizawa'
'Daisuke Sakamaki'
'Shu Seki'
'Yoshihiro Miyake'
'Hiroshi Shinokubo'

_publ_section_title
;
 Diversity-oriented synthesis of tetrathia[8]circulenes by sequential C-H
 borylation and annulation
;
_journal_name_full Chem.Commun.
_journal_page_first 16944
_journal_paper_doi 10.1039/C5cc06921A
_journal_volume 51
_journal_year 2015
_chemical_formula_sum 'C47 H67 B4 O8 S4'
_chemical_formula_weight 931.48
_space_group_crystal_system triclinic
_space_group_IT_number 2
_space_group_name_Hall '-P 1'
_space_group_name_H-M_alt 'P -1'
_symmetry_space_group_name_Hall '-P 1'
_symmetry_space_group_name_H-M 'P -1'
_atom_sites_solution_hydrogens geom
_audit_update_record
;
2015-08-03 deposited with the CCDC.
2015-09-29 downloaded from the CCDC.
;
_cell_angle_alpha 76.272(2)
_cell_angle_beta 81.959(2)
_cell_angle_gamma 78.768(2)
_cell_formula_units_Z 2
_cell_length_a 12.2323(6)
_cell_length_b 13.9489(7)
_cell_length_c 16.2345(8)
_cell_measurement_reflns_used 9927
_cell_measurement_temperature 93.(2)
_cell_measurement_theta_max 28.6339
_cell_measurement_theta_min 2.5958
_cell_volume 2626.6(2)
_computing_cell_refinement 'SAINT V8.34A (Bruker AXS Inc.)'
_computing_data_reduction 'SAINT V8.34A (Bruker AXS Inc.)'
_computing_structure_refinement 'SHELXL-2014/7 (Sheldrick, 2014)'
_diffrn_ambient_temperature 93.(2)
_diffrn_detector_area_resol_mean 10.4167
_diffrn_measured_fraction_theta_full 0.940
_diffrn_measured_fraction_theta_max 0.940
_diffrn_measurement_device_type 'Bruker D8 QUEST'
_diffrn_measurement_method '\f and \w scans'
_diffrn_radiation_type 'Mo K\a'
_diffrn_radiation_wavelength 0.71073
_diffrn_reflns_av_R_equivalents 0.0184
_diffrn_reflns_av_unetI/netI 0.0280
_diffrn_reflns_limit_h_max 14
_diffrn_reflns_limit_h_min -14
_diffrn_reflns_limit_k_max 15
_diffrn_reflns_limit_k_min -16
_diffrn_reflns_limit_l_max 19
_diffrn_reflns_limit_l_min -17
_diffrn_reflns_number 18066
_diffrn_reflns_theta_full 25.08
_diffrn_reflns_theta_max 25.08
_diffrn_reflns_theta_min 2.21
_exptl_absorpt_coefficient_mu 0.228
_exptl_absorpt_correction_T_max 0.96
_exptl_absorpt_correction_T_min 0.80
_exptl_absorpt_correction_type multi-scan
_exptl_absorpt_process_details 'SADABS V2012/1 (Bruker AXS Inc.)'
_exptl_crystal_colour colorless
_exptl_crystal_density_diffrn 1.178
_exptl_crystal_density_method 'not measured'
_exptl_crystal_description prism
_exptl_crystal_F_000 994
_exptl_crystal_size_max 0.750
_exptl_crystal_size_mid 0.310
_exptl_crystal_size_min 0.170
_refine_diff_density_max 1.162
_refine_diff_density_min -0.491
_refine_ls_extinction_method none
_refine_ls_goodness_of_fit_ref 1.047
_refine_ls_hydrogen_treatment constr
_refine_ls_matrix_type full
_refine_ls_number_parameters 586
_refine_ls_number_reflns 8799
_refine_ls_number_restraints 0
_refine_ls_restrained_S_all 1.047
_refine_ls_R_factor_all 0.0627
_refine_ls_R_factor_gt 0.0548
_refine_ls_shift/su_max 0.000
_refine_ls_shift/su_mean 0.000
_refine_ls_structure_factor_coef Fsqd
_refine_ls_weighting_details 'w=1/[\s^2^(Fo^2^)+(0.0681P)^2^+5.1023P] where P=(Fo^2^+2Fc^2^)/3'
_refine_ls_weighting_scheme calc
_refine_ls_wR_factor_gt 0.1413
_refine_ls_wR_factor_ref 0.1563
_reflns_number_gt 7780
_reflns_number_total 8799
_reflns_threshold_expression 'I > 2\s(I)'
_cod_data_source_file c5cc06921a2.cif
_cod_data_source_block I
_cod_database_code 7118097

loop_
_space_group_symop_operation_xyz
'x, y, z'
'-x, -y, -z'

loop_
_atom_site_type_symbol
_atom_site_label
_atom_site_fract_x
_atom_site_fract_y
_atom_site_fract_z
_atom_site_U_iso_or_equiv
_atom_site_adp_type
_atom_site_calc_flag
_atom_site_refinement_flags_adp
_atom_site_refinement_flags_occupancy
_atom_site_refinement_flags_posn
_atom_site_occupancy
_atom_site_disorder_assembly
_atom_site_disorder_group
B B1 0.6028(3) 0.3811(2) 0.1226(2) 0.0246(7) Uani d . . . 1 . .
B B2 0.4732(3) -0.0464(2) 0.3574(2) 0.0254(7) Uani d . . . 1 . .
B B3 0.0254(3) 0.2215(2) 0.2658(2) 0.0244(7) Uani d . . . 1 . .
B B4 0.2649(3) 0.5353(2) 0.4122(2) 0.0242(7) Uani d . . . 1 . .
C C1 0.5386(2) 0.2925(2) 0.15893(17) 0.0230(6) Uani d . . . 1 . .
C C2 0.4676(2) 0.2728(2) 0.23274(17) 0.0205(5) Uani d . . . 1 . .
C C3 0.4252(2) 0.1813(2) 0.24372(17) 0.0220(6) Uani d . . . 1 . .
C C4 0.4630(2) 0.1348(2) 0.17753(18) 0.0266(6) Uani d . . . 1 . .
H H4 0.4425 0.074 0.1732 0.032 Uiso calc U . R 1 . .
C C5 0.3771(2) 0.0420(2) 0.36671(18) 0.0249(6) Uani d . . . 1 . .
C C6 0.3531(2) 0.13883(19) 0.31943(17) 0.0212(6) Uani d . . . 1 . .
C C7 0.2486(2) 0.1923(2) 0.34845(17) 0.0223(6) Uani d . . . 1 . .
C C8 0.1968(2) 0.1361(2) 0.41853(18) 0.0239(6) Uani d . . . 1 . .
H H8 0.1276 0.1598 0.4476 0.029 Uiso calc U . R 1 . .
C C9 0.0923(2) 0.3032(2) 0.27045(17) 0.0239(6) Uani d . . . 1 . .
C C10 0.1940(2) 0.2916(2) 0.30309(16) 0.0208(6) Uani d . . . 1 . .
C C11 0.2344(2) 0.3839(2) 0.29235(16) 0.0210(6) Uani d . . . 1 . .
C C12 0.1614(2) 0.4636(2) 0.25226(17) 0.0226(6) Uani d . . . 1 . .
H H12 0.1735 0.531 0.2397 0.027 Uiso calc U . R 1 . .
C C13 0.3500(2) 0.4583(2) 0.37063(17) 0.0219(6) Uani d . . . 1 . .
C C14 0.3410(2) 0.39332(19) 0.32068(16) 0.0193(5) Uani d . . . 1 . .
C C15 0.4469(2) 0.33822(19) 0.29516(17) 0.0203(5) Uani d . . . 1 . .
C C16 0.5326(2) 0.3610(2) 0.32865(18) 0.0239(6) Uani d . . . 1 . .
H H16 0.6087 0.331 0.3196 0.029 Uiso calc U . R 1 . .
C C17 0.6669(2) 0.5264(2) 0.1098(2) 0.0323(7) Uani d . . . 1 . .
C C18 0.7382(3) 0.5113(3) 0.1832(2) 0.0437(8) Uani d . . . 1 . .
H H18A 0.6917 0.5342 0.2314 0.066 Uiso calc U . R 1 . .
H H18B 0.7995 0.55 0.1646 0.066 Uiso calc U . R 1 . .
H H18C 0.7692 0.4401 0.2008 0.066 Uiso calc U . R 1 . .
C C19 0.6182(3) 0.6362(3) 0.0816(3) 0.0482(9) Uani d . . . 1 . .
H H19A 0.5629 0.6436 0.0414 0.072 Uiso calc U . R 1 . .
H H19B 0.6784 0.6735 0.0539 0.072 Uiso calc U . R 1 . .
H H19C 0.582 0.6624 0.1314 0.072 Uiso calc U . R 1 . .
C C20 0.7252(2) 0.4740(2) 0.0367(2) 0.0340(7) Uani d . . . 1 . .
C C21 0.8519(3) 0.4635(3) 0.0246(2) 0.0494(9) Uani d . . . 1 . .
H H21A 0.8829 0.4249 0.0774 0.074 Uiso calc U . R 1 . .
H H21B 0.8733 0.53 0.0104 0.074 Uiso calc U . R 1 . .
H H21C 0.8813 0.4287 -0.0217 0.074 Uiso calc U . R 1 . .
C C22 0.6759(3) 0.5193(3) -0.0481(2) 0.0476(9) Uani d . . . 1 . .
H H22A 0.7044 0.4753 -0.088 0.071 Uiso calc U . R 1 . .
H H22B 0.6976 0.5852 -0.0718 0.071 Uiso calc U . R 1 . .
H H22C 0.5941 0.5267 -0.039 0.071 Uiso calc U . R 1 . .
C C23 0.6296(2) -0.1411(2) 0.3092(2) 0.0302(7) Uani d . . . 1 . .
C C24 0.7542(3) -0.1527(3) 0.3153(3) 0.0493(10) Uani d . . . 1 . .
H H24A 0.7881 -0.11 0.2652 0.074 Uiso calc U . R 1 . .
H H24B 0.7888 -0.2228 0.3178 0.074 Uiso calc U . R 1 . .
H H24C 0.7662 -0.133 0.367 0.074 Uiso calc U . R 1 . .
C C25 0.6077(3) -0.1528(3) 0.2227(2) 0.0419(8) Uani d . . . 1 . .
H H25A 0.5269 -0.1452 0.22 0.063 Uiso calc U . R 1 . .
H H25B 0.6439 -0.2194 0.2142 0.063 Uiso calc U . R 1 . .
H H25C 0.6383 -0.1015 0.178 0.063 Uiso calc U . R 1 . .
C C26 0.5667(2) -0.2061(2) 0.38518(19) 0.0274(6) Uani d . . . 1 . .
C C27 0.6145(3) -0.2201(2) 0.4697(2) 0.0400(8) Uani d . . . 1 . .
H H27A 0.6278 -0.1555 0.4766 0.06 Uiso calc U . R 1 . .
H H27B 0.6853 -0.2672 0.4705 0.06 Uiso calc U . R 1 . .
H H27C 0.5612 -0.2465 0.5165 0.06 Uiso calc U . R 1 . .
C C28 0.5503(3) -0.3057(2) 0.3706(2) 0.0349(7) Uani d . . . 1 . .
H H28A 0.5071 -0.3401 0.4204 0.052 Uiso calc U . R 1 . .
H H28B 0.6236 -0.3473 0.3617 0.052 Uiso calc U . R 1 . .
H H28C 0.5099 -0.2941 0.3201 0.052 Uiso calc U . R 1 . .
C C29 -0.0172(2) 0.0670(2) 0.27889(19) 0.0254(6) Uani d . . . 1 . .
C C30 -0.0380(3) 0.0237(2) 0.37409(19) 0.0308(7) Uani d . . . 1 . .
H H30A 0.0318 -0.0158 0.3954 0.046 Uiso calc U . R 1 . .
H H30B -0.0951 -0.0193 0.3839 0.046 Uiso calc U . R 1 . .
H H30C -0.064 0.0784 0.4042 0.046 Uiso calc U . R 1 . .
C C31 0.0216(3) -0.0168(2) 0.2311(2) 0.0333(7) Uani d . . . 1 . .
H H31A 0.0425 0.0117 0.1711 0.05 Uiso calc U . R 1 . .
H H31B -0.0393 -0.0547 0.2354 0.05 Uiso calc U . R 1 . .
H H31C 0.0865 -0.0615 0.2561 0.05 Uiso calc U . R 1 . .
C C32 -0.1154(2) 0.1483(2) 0.24244(19) 0.0274(6) Uani d . . . 1 . .
C C33 -0.2308(2) 0.1353(2) 0.2865(2) 0.0341(7) Uani d . . . 1 . .
H H33A -0.2329 0.1367 0.3468 0.051 Uiso calc U . R 1 . .
H H33B -0.2475 0.071 0.2817 0.051 Uiso calc U . R 1 . .
H H33C -0.2867 0.1898 0.2595 0.051 Uiso calc U . R 1 . .
C C34 -0.1147(3) 0.1642(3) 0.1460(2) 0.0373(7) Uani d . . . 1 . .
H H34A -0.1688 0.2239 0.1251 0.056 Uiso calc U . R 1 . .
H H34B -0.1353 0.1056 0.1323 0.056 Uiso calc U . R 1 . .
H H34C -0.0397 0.1731 0.1187 0.056 Uiso calc U . R 1 . .
C C35 0.1087(3) 0.6407(2) 0.4480(2) 0.0400(8) Uani d . . . 1 A 1
C C36 -0.0030(3) 0.6335(4) 0.4951(4) 0.0721(14) Uani d . . . 1 A 1
H H36A -0.0567 0.6346 0.4553 0.108 Uiso calc U . R 1 A 1
H H36B -0.0274 0.6904 0.5228 0.108 Uiso calc U . R 1 A 1
H H36C 0.0011 0.5709 0.5384 0.108 Uiso calc U . R 1 A 1
C C37 0.0961(5) 0.7277(3) 0.3680(3) 0.0829(16) Uani d . . . 1 A 1
H H37A 0.1704 0.74 0.3412 0.124 Uiso calc U . R 1 A 1
H H37B 0.0541 0.7885 0.3851 0.124 Uiso calc U . R 1 A 1
H H37C 0.0557 0.7096 0.3274 0.124 Uiso calc U . R 1 A 1
O O7 0.15171(17) 0.55111(15) 0.41281(14) 0.0328(5) Uani d . . . 1 A 1
C C38 0.2029(3) 0.6467(3) 0.4964(3) 0.0477(9) Uani d . . . 1 A 1
C C39 0.1922(4) 0.5805(4) 0.5885(3) 0.0633(12) Uani d . . . 1 A 1
H H39A 0.168 0.5181 0.5867 0.095 Uiso calc U . R 1 A 1
H H39B 0.137 0.6169 0.6249 0.095 Uiso calc U . R 1 A 1
H H39C 0.265 0.565 0.6117 0.095 Uiso calc U . R 1 A 1
C C40 0.2254(3) 0.7448(3) 0.5039(3) 0.0622(12) Uani d . . . 1 A 1
H H40A 0.2909 0.7343 0.5356 0.093 Uiso calc U . R 1 A 1
H H40B 0.1602 0.779 0.5343 0.093 Uiso calc U . R 1 A 1
H H40C 0.2401 0.786 0.4469 0.093 Uiso calc U . R 1 A 1
O O8 0.30244(17) 0.59622(16) 0.45259(14) 0.0339(5) Uani d . . . 1 A 1
C C1H 0.6912(8) 0.2565(11) 0.8569(6) 0.188(6) Uani d . . . 1 . .
H H1H1 0.6666 0.2866 0.9066 0.282 Uiso calc U . R 1 . .
H H1H2 0.6406 0.2871 0.8126 0.282 Uiso calc U . R 1 . .
H H1H3 0.7675 0.2679 0.8349 0.282 Uiso calc U . R 1 . .
C C2H 0.6896(6) 0.1387(11) 0.8842(6) 0.181(6) Uani d . . . 1 . .
H H2H1 0.6132 0.1285 0.9097 0.217 Uiso calc U . R 1 . .
H H2H2 0.705 0.111 0.8322 0.217 Uiso calc U . R 1 . .
C C3H 0.7717(5) 0.0801(7) 0.9463(4) 0.120(3) Uani d . . . 1 . .
H H3H 0.8202 0.1118 0.9678 0.144 Uiso calc U . R 1 . .
C C4H 0.7735(5) -0.0350(7) 0.9735(4) 0.122(3) Uani d . . . 1 . .
H H4H1 0.6995 -0.0471 1.0033 0.147 Uiso calc U . R 1 . .
H H4H2 0.7845 -0.0626 0.9216 0.147 Uiso calc U . R 1 . .
C C5H 0.8641(5) -0.0922(6) 1.0316(4) 0.113(3) Uani d . . . 1 . .
H H5H1 0.8503 -0.0661 1.0844 0.135 Uiso calc U . R 1 . .
H H5H2 0.9372 -0.076 1.0029 0.135 Uiso calc U . R 1 . .
C C6H 0.8752(7) -0.2079(6) 1.0578(5) 0.143(4) Uani d . . . 1 . .
H H6H1 0.8029 -0.225 1.0875 0.172 Uiso calc U . R 1 . .
H H6H2 0.8894 -0.235 1.0054 0.172 Uiso calc U . R 1 . .
C C7H 0.9690(8) -0.2604(7) 1.1160(7) 0.144(4) Uani d . . . 1 . .
H H7H1 1.0411 -0.2437 1.0876 0.217 Uiso calc U . R 1 . .
H H7H2 0.9721 -0.3331 1.1275 0.217 Uiso calc U . R 1 . .
H H7H3 0.9532 -0.2378 1.1698 0.217 Uiso calc U . R 1 . .
O O1 0.57374(16) 0.47189(15) 0.14392(13) 0.0286(5) Uani d . . . 1 . .
O O2 0.69583(16) 0.37374(16) 0.06531(13) 0.0309(5) Uani d . . . 1 . .
O O3 0.57726(16) -0.03915(14) 0.31606(13) 0.0271(4) Uani d . . . 1 . .
O O4 0.45696(16) -0.14239(14) 0.39197(13) 0.0269(4) Uani d . . . 1 . .
O O5 0.07382(15) 0.12424(14) 0.26821(13) 0.0269(4) Uani d . . . 1 . .
O O6 -0.08714(16) 0.24002(14) 0.25838(13) 0.0276(4) Uani d . . . 1 . .
S S1 0.55162(6) 0.19861(5) 0.10332(4) 0.02732(18) Uani d . . . 1 . .
S S2 0.27101(6) 0.01877(5) 0.44747(4) 0.02582(18) Uani d . . . 1 . .
S S3 0.04689(6) 0.42788(5) 0.22767(5) 0.02536(18) Uani d . . . 1 . .
S S4 0.48850(6) 0.44893(5) 0.38815(4) 0.02460(18) Uani d . . . 1 . .

loop_
_atom_site_aniso_label
_atom_site_aniso_U_11
_atom_site_aniso_U_22
_atom_site_aniso_U_33
_atom_site_aniso_U_12
_atom_site_aniso_U_13
_atom_site_aniso_U_23
B1 0.0186(15) 0.0302(17) 0.0212(15) 0.0000(13) -0.0034(12) -0.0005(13)
B2 0.0257(16) 0.0228(16) 0.0273(16) -0.0051(13) 0.0027(13) -0.0070(13)
B3 0.0216(15) 0.0242(16) 0.0251(16) -0.0032(12) 0.0012(13) -0.0035(13)
B4 0.0242(16) 0.0209(15) 0.0238(15) -0.0018(12) 0.0022(13) -0.0016(12)
C1 0.0197(13) 0.0236(14) 0.0229(13) 0.0012(11) 0.0004(11) -0.0050(11)
C2 0.0154(12) 0.0220(13) 0.0214(13) 0.0013(10) -0.0019(10) -0.0028(11)
C3 0.0200(13) 0.0205(13) 0.0235(13) -0.0005(10) 0.0002(11) -0.0043(11)
C4 0.0279(15) 0.0224(14) 0.0259(14) -0.0009(11) 0.0020(12) -0.0038(11)
C5 0.0241(14) 0.0219(14) 0.0276(14) -0.0055(11) 0.0062(12) -0.0072(11)
C6 0.0217(13) 0.0191(13) 0.0216(13) -0.0022(10) 0.0005(11) -0.0042(11)
C7 0.0200(13) 0.0228(14) 0.0252(14) -0.0047(11) 0.0010(11) -0.0080(11)
C8 0.0203(13) 0.0223(14) 0.0268(14) -0.0012(11) 0.0015(11) -0.0052(11)
C9 0.0203(13) 0.0231(14) 0.0258(14) -0.0016(11) 0.0026(11) -0.0051(11)
C10 0.0190(13) 0.0216(13) 0.0194(13) -0.0014(10) 0.0025(10) -0.0042(10)
C11 0.0178(13) 0.0238(14) 0.0198(13) -0.0025(10) 0.0047(10) -0.0060(11)
C12 0.0203(13) 0.0215(13) 0.0242(14) -0.0036(11) 0.0015(11) -0.0038(11)
C13 0.0195(13) 0.0205(13) 0.0240(13) -0.0034(11) 0.0013(11) -0.0034(11)
C14 0.0184(13) 0.0165(12) 0.0194(12) -0.0024(10) 0.0008(10) 0.0009(10)
C15 0.0182(13) 0.0192(13) 0.0212(13) -0.0040(10) 0.0033(10) -0.0021(10)
C16 0.0185(13) 0.0220(13) 0.0277(14) -0.0007(11) 0.0050(11) -0.0051(11)
C17 0.0222(15) 0.0349(17) 0.0365(17) -0.0117(12) -0.0036(13) 0.0050(13)
C18 0.0381(19) 0.054(2) 0.0408(19) -0.0195(16) -0.0082(15) -0.0016(16)
C19 0.045(2) 0.0326(18) 0.064(2) -0.0154(16) -0.0094(18) 0.0043(17)
C20 0.0241(15) 0.0405(18) 0.0313(16) -0.0102(13) -0.0013(13) 0.0076(14)
C21 0.0269(17) 0.064(2) 0.048(2) -0.0123(16) 0.0041(15) 0.0034(18)
C22 0.0406(19) 0.067(2) 0.0294(17) -0.0211(18) -0.0016(15) 0.0096(16)
C23 0.0266(15) 0.0176(14) 0.0425(17) 0.0001(11) 0.0040(13) -0.0064(12)
C24 0.0249(17) 0.0296(17) 0.088(3) -0.0014(13) 0.0064(17) -0.0115(18)
C25 0.052(2) 0.0361(18) 0.0336(17) -0.0043(15) 0.0101(15) -0.0100(14)
C26 0.0242(14) 0.0193(14) 0.0356(16) -0.0012(11) 0.0018(12) -0.0050(12)
C27 0.054(2) 0.0264(16) 0.0392(18) -0.0035(15) -0.0155(16) -0.0031(14)
C28 0.0356(17) 0.0230(15) 0.0461(19) -0.0051(13) 0.0025(14) -0.0110(13)
C29 0.0192(13) 0.0226(14) 0.0343(15) -0.0034(11) 0.0000(12) -0.0078(12)
C30 0.0273(15) 0.0279(15) 0.0365(17) -0.0043(12) 0.0009(13) -0.0084(13)
C31 0.0292(16) 0.0287(16) 0.0428(18) -0.0018(12) 0.0027(13) -0.0153(14)
C32 0.0233(14) 0.0226(14) 0.0369(16) -0.0028(11) -0.0026(12) -0.0086(12)
C33 0.0221(15) 0.0279(16) 0.054(2) -0.0015(12) -0.0027(14) -0.0140(14)
C34 0.0346(17) 0.0373(18) 0.0397(18) -0.0034(14) -0.0074(14) -0.0076(14)
C35 0.0309(17) 0.0322(17) 0.060(2) 0.0004(13) 0.0053(15) -0.0254(16)
C36 0.039(2) 0.070(3) 0.117(4) 0.002(2) 0.009(2) -0.059(3)
C37 0.113(4) 0.050(3) 0.071(3) 0.027(3) -0.017(3) -0.014(2)
O7 0.0238(10) 0.0324(11) 0.0451(13) 0.0009(9) 0.0008(9) -0.0210(10)
C38 0.0345(18) 0.053(2) 0.065(2) -0.0027(16) 0.0049(17) -0.0394(19)
C39 0.059(3) 0.082(3) 0.044(2) -0.007(2) 0.0049(19) -0.014(2)
C40 0.050(2) 0.052(2) 0.098(3) -0.0170(19) 0.022(2) -0.052(2)
O8 0.0251(11) 0.0371(12) 0.0443(13) -0.0039(9) 0.0036(9) -0.0235(10)
C1H 0.081(5) 0.370(18) 0.096(6) 0.020(9) 0.014(4) -0.077(10)
C2H 0.049(4) 0.43(2) 0.100(6) -0.032(8) 0.016(4) -0.154(10)
C3H 0.051(3) 0.234(9) 0.118(5) -0.032(4) 0.018(3) -0.131(6)
C4H 0.076(4) 0.245(10) 0.100(5) -0.096(5) 0.047(4) -0.119(6)
C5H 0.091(4) 0.178(7) 0.113(5) -0.080(5) 0.055(4) -0.108(5)
C6H 0.150(7) 0.171(7) 0.163(7) -0.137(6) 0.121(6) -0.133(7)
C7H 0.120(6) 0.135(7) 0.203(10) -0.055(6) 0.043(7) -0.091(7)
O1 0.0216(10) 0.0275(10) 0.0346(11) -0.0070(8) 0.0017(8) -0.0027(9)
O2 0.0218(10) 0.0391(12) 0.0268(10) -0.0064(9) 0.0060(8) -0.0016(9)
O3 0.0248(10) 0.0169(9) 0.0354(11) -0.0022(8) 0.0039(8) -0.0024(8)
O4 0.0252(10) 0.0189(9) 0.0336(11) -0.0034(8) 0.0045(8) -0.0042(8)
O5 0.0192(9) 0.0242(10) 0.0372(11) -0.0029(8) 0.0004(8) -0.0090(9)
O6 0.0213(10) 0.0208(10) 0.0411(12) -0.0021(8) -0.0033(9) -0.0084(9)
S1 0.0294(4) 0.0274(4) 0.0213(3) -0.0002(3) 0.0050(3) -0.0060(3)
S2 0.0248(4) 0.0204(3) 0.0277(4) -0.0030(3) 0.0049(3) -0.0012(3)
S3 0.0192(3) 0.0241(4) 0.0302(4) -0.0011(3) -0.0022(3) -0.0030(3)
S4 0.0209(3) 0.0240(4) 0.0295(4) -0.0034(3) 0.0002(3) -0.0088(3)

loop_
_atom_type_symbol
_atom_type_description
_atom_type_scat_dispersion_real
_atom_type_scat_dispersion_imag
_atom_type_scat_source
C C 0.0033 0.0016 'International Tables Vol C Tables 4.2.6.8 and 6.1.1.4'
O O 0.0106 0.0060 'International Tables Vol C Tables 4.2.6.8 and 6.1.1.4'
B B 0.0013 0.0007 'International Tables Vol C Tables 4.2.6.8 and 6.1.1.4'
S S 0.1246 0.1234 'International Tables Vol C Tables 4.2.6.8 and 6.1.1.4'
H H 0.0000 0.0000 'International Tables Vol C Tables 4.2.6.8 and 6.1.1.4'

loop_
_geom_angle_atom_site_label_1
_geom_angle_atom_site_label_2
_geom_angle_atom_site_label_3
_geom_angle_site_symmetry_1
_geom_angle_site_symmetry_3
_geom_angle
O1 B1 O2 . . 113.9(3)
O1 B1 C1 . . 124.2(3)
O2 B1 C1 . . 121.9(3)
O3 B2 O4 . . 113.9(3)
O3 B2 C5 . . 126.2(3)
O4 B2 C5 . . 119.9(3)
O5 B3 O6 . . 113.8(3)
O5 B3 C9 . . 122.9(3)
O6 B3 C9 . . 123.3(3)
O7 B4 O8 . . 113.6(3)
O7 B4 C13 . . 126.6(3)
O8 B4 C13 . . 119.8(3)
C2 C1 B1 . . 130.3(3)
C2 C1 S1 . . 110.2(2)
B1 C1 S1 . . 119.5(2)
C1 C2 C3 . . 113.0(2)
C1 C2 C15 . . 121.5(2)
C3 C2 C15 . . 125.4(2)
C4 C3 C2 . . 112.1(2)
C4 C3 C6 . . 123.4(2)
C2 C3 C6 . . 124.5(2)
C3 C4 S1 . . 112.1(2)
C3 C4 H4 . . 123.9
S1 C4 H4 . . 123.9
C6 C5 B2 . . 132.9(2)
C6 C5 S2 . . 110.1(2)
B2 C5 S2 . . 116.9(2)
C5 C6 C7 . . 113.1(2)
C5 C6 C3 . . 123.7(2)
C7 C6 C3 . . 123.2(2)
C8 C7 C6 . . 112.0(2)
C8 C7 C10 . . 122.8(2)
C6 C7 C10 . . 124.8(2)
C7 C8 S2 . . 112.2(2)
C7 C8 H8 . . 123.9
S2 C8 H8 . . 123.9
C10 C9 B3 . . 128.6(2)
C10 C9 S3 . . 110.0(2)
B3 C9 S3 . . 121.3(2)
C9 C10 C11 . . 113.3(2)
C9 C10 C7 . . 121.1(2)
C11 C10 C7 . . 125.4(2)
C12 C11 C10 . . 111.4(2)
C12 C11 C14 . . 123.9(2)
C10 C11 C14 . . 124.7(2)
C11 C12 S3 . . 112.4(2)
C11 C12 H12 . . 123.8
S3 C12 H12 . . 123.8
C14 C13 B4 . . 134.1(3)
C14 C13 S4 . . 110.29(19)
B4 C13 S4 . . 115.6(2)
C13 C14 C15 . . 113.0(2)
C13 C14 C11 . . 124.2(2)
C15 C14 C11 . . 122.7(2)
C16 C15 C14 . . 111.5(2)
C16 C15 C2 . . 121.9(2)
C14 C15 C2 . . 126.2(2)
C15 C16 S4 . . 112.8(2)
C15 C16 H16 . . 123.6
S4 C16 H16 . . 123.6
O1 C17 C19 . . 107.8(2)
O1 C17 C18 . . 106.2(2)
C19 C17 C18 . . 110.2(3)
O1 C17 C20 . . 102.6(2)
C19 C17 C20 . . 115.1(3)
C18 C17 C20 . . 114.0(3)
C17 C18 H18A . . 109.5
C17 C18 H18B . . 109.5
H18A C18 H18B . . 109.5
C17 C18 H18C . . 109.5
H18A C18 H18C . . 109.5
H18B C18 H18C . . 109.5
C17 C19 H19A . . 109.5
C17 C19 H19B . . 109.5
H19A C19 H19B . . 109.5
C17 C19 H19C . . 109.5
H19A C19 H19C . . 109.5
H19B C19 H19C . . 109.5
O2 C20 C21 . . 108.3(3)
O2 C20 C22 . . 106.4(3)
C21 C20 C22 . . 110.6(3)
O2 C20 C17 . . 102.4(2)
C21 C20 C17 . . 115.1(3)
C22 C20 C17 . . 113.3(3)
C20 C21 H21A . . 109.5
C20 C21 H21B . . 109.5
H21A C21 H21B . . 109.5
C20 C21 H21C . . 109.5
H21A C21 H21C . . 109.5
H21B C21 H21C . . 109.5
C20 C22 H22A . . 109.5
C20 C22 H22B . . 109.5
H22A C22 H22B . . 109.5
C20 C22 H22C . . 109.5
H22A C22 H22C . . 109.5
H22B C22 H22C . . 109.5
O3 C23 C24 . . 108.6(2)
O3 C23 C25 . . 106.4(2)
C24 C23 C25 . . 110.7(3)
O3 C23 C26 . . 102.4(2)
C24 C23 C26 . . 114.2(3)
C25 C23 C26 . . 113.7(3)
C23 C24 H24A . . 109.5
C23 C24 H24B . . 109.5
H24A C24 H24B . . 109.5
C23 C24 H24C . . 109.5
H24A C24 H24C . . 109.5
H24B C24 H24C . . 109.5
C23 C25 H25A . . 109.5
C23 C25 H25B . . 109.5
H25A C25 H25B . . 109.5
C23 C25 H25C . . 109.5
H25A C25 H25C . . 109.5
H25B C25 H25C . . 109.5
O4 C26 C28 . . 108.6(2)
O4 C26 C27 . . 106.1(2)
C28 C26 C27 . . 110.8(3)
O4 C26 C23 . . 101.7(2)
C28 C26 C23 . . 115.1(2)
C27 C26 C23 . . 113.6(3)
C26 C27 H27A . . 109.5
C26 C27 H27B . . 109.5
H27A C27 H27B . . 109.5
C26 C27 H27C . . 109.5
H27A C27 H27C . . 109.5
H27B C27 H27C . . 109.5
C26 C28 H28A . . 109.5
C26 C28 H28B . . 109.5
H28A C28 H28B . . 109.5
C26 C28 H28C . . 109.5
H28A C28 H28C . . 109.5
H28B C28 H28C . . 109.5
O5 C29 C31 . . 107.9(2)
O5 C29 C30 . . 106.7(2)
C31 C29 C30 . . 110.2(2)
O5 C29 C32 . . 102.5(2)
C31 C29 C32 . . 115.3(3)
C30 C29 C32 . . 113.5(2)
C29 C30 H30A . . 109.5
C29 C30 H30B . . 109.5
H30A C30 H30B . . 109.5
C29 C30 H30C . . 109.5
H30A C30 H30C . . 109.5
H30B C30 H30C . . 109.5
C29 C31 H31A . . 109.5
C29 C31 H31B . . 109.5
H31A C31 H31B . . 109.5
C29 C31 H31C . . 109.5
H31A C31 H31C . . 109.5
H31B C31 H31C . . 109.5
O6 C32 C33 . . 108.5(2)
O6 C32 C34 . . 106.5(2)
C33 C32 C34 . . 110.7(3)
O6 C32 C29 . . 101.9(2)
C33 C32 C29 . . 115.4(2)
C34 C32 C29 . . 112.9(2)
C32 C33 H33A . . 109.5
C32 C33 H33B . . 109.5
H33A C33 H33B . . 109.5
C32 C33 H33C . . 109.5
H33A C33 H33C . . 109.5
H33B C33 H33C . . 109.5
C32 C34 H34A . . 109.5
C32 C34 H34B . . 109.5
H34A C34 H34B . . 109.5
C32 C34 H34C . . 109.5
H34A C34 H34C . . 109.5
H34B C34 H34C . . 109.5
O7 C35 C36 . . 110.4(3)
O7 C35 C38 . . 103.0(2)
C36 C35 C38 . . 118.3(4)
O7 C35 C37 . . 104.1(3)
C36 C35 C37 . . 108.7(4)
C38 C35 C37 . . 111.3(4)
C35 C36 H36A . . 109.5
C35 C36 H36B . . 109.5
H36A C36 H36B . . 109.5
C35 C36 H36C . . 109.5
H36A C36 H36C . . 109.5
H36B C36 H36C . . 109.5
C35 C37 H37A . . 109.5
C35 C37 H37B . . 109.5
H37A C37 H37B . . 109.5
C35 C37 H37C . . 109.5
H37A C37 H37C . . 109.5
H37B C37 H37C . . 109.5
B4 O7 C35 . . 106.6(2)
O8 C38 C40 . . 108.4(3)
O8 C38 C35 . . 103.6(3)
C40 C38 C35 . . 120.9(4)
O8 C38 C39 . . 105.2(3)
C40 C38 C39 . . 107.2(4)
C35 C38 C39 . . 110.4(3)
C38 C39 H39A . . 109.5
C38 C39 H39B . . 109.5
H39A C39 H39B . . 109.5
C38 C39 H39C . . 109.5
H39A C39 H39C . . 109.5
H39B C39 H39C . . 109.5
C38 C40 H40A . . 109.5
C38 C40 H40B . . 109.5
H40A C40 H40B . . 109.5
C38 C40 H40C . . 109.5
H40A C40 H40C . . 109.5
H40B C40 H40C . . 109.5
B4 O8 C38 . . 106.1(2)
C2H C1H H1H1 . . 109.5
C2H C1H H1H2 . . 109.5
H1H1 C1H H1H2 . . 109.5
C2H C1H H1H3 . . 109.5
H1H1 C1H H1H3 . . 109.5
H1H2 C1H H1H3 . . 109.5
C3H C2H C1H . . 115.4(8)
C3H C2H H2H1 . . 108.4
C1H C2H H2H1 . . 108.4
C3H C2H H2H2 . . 108.4
C1H C2H H2H2 . . 108.4
H2H1 C2H H2H2 . . 107.5
C2H C3H C4H . . 116.8(7)
C2H C3H H3H . . 121.6
C4H C3H H3H . . 121.6
C5H C4H C3H . . 114.8(5)
C5H C4H H4H1 . . 108.6
C3H C4H H4H1 . . 108.6
C5H C4H H4H2 . . 108.6
C3H C4H H4H2 . . 108.6
H4H1 C4H H4H2 . . 107.5
C4H C5H C6H . . 117.9(6)
C4H C5H H5H1 . . 107.8
C6H C5H H5H1 . . 107.8
C4H C5H H5H2 . . 107.8
C6H C5H H5H2 . . 107.8
H5H1 C5H H5H2 . . 107.2
C7H C6H C5H . . 114.9(6)
C7H C6H H6H1 . . 108.6
C5H C6H H6H1 . . 108.6
C7H C6H H6H2 . . 108.6
C5H C6H H6H2 . . 108.6
H6H1 C6H H6H2 . . 107.5
C6H C7H H7H1 . . 109.5
C6H C7H H7H2 . . 109.5
H7H1 C7H H7H2 . . 109.5
C6H C7H H7H3 . . 109.5
H7H1 C7H H7H3 . . 109.5
H7H2 C7H H7H3 . . 109.5
B1 O1 C17 . . 106.7(2)
B1 O2 C20 . . 106.9(2)
B2 O3 C23 . . 106.0(2)
B2 O4 C26 . . 106.6(2)
B3 O5 C29 . . 106.9(2)
B3 O6 C32 . . 106.7(2)
C4 S1 C1 . . 92.60(13)
C8 S2 C5 . . 92.69(13)
C12 S3 C9 . . 92.88(13)
C16 S4 C13 . . 92.34(13)

loop_
_geom_bond_atom_site_label_1
_geom_bond_atom_site_label_2
_geom_bond_site_symmetry_2
_geom_bond_distance
B1 O1 . 1.359(4)
B1 O2 . 1.370(4)
B1 C1 . 1.548(4)
B2 O3 . 1.364(4)
B2 O4 . 1.365(4)
B2 C5 . 1.549(4)
B3 O5 . 1.365(4)
B3 O6 . 1.367(4)
B3 C9 . 1.547(4)
B4 O7 . 1.358(4)
B4 O8 . 1.365(4)
B4 C13 . 1.551(4)
C1 C2 . 1.382(4)
C1 S1 . 1.730(3)
C2 C3 . 1.433(4)
C2 C15 . 1.483(4)
C3 C4 . 1.366(4)
C3 C6 . 1.481(4)
C4 S1 . 1.709(3)
C4 H4 . 0.95
C5 C6 . 1.384(4)
C5 S2 . 1.730(3)
C6 C7 . 1.428(4)
C7 C8 . 1.371(4)
C7 C10 . 1.483(4)
C8 S2 . 1.702(3)
C8 H8 . 0.95
C9 C10 . 1.386(4)
C9 S3 . 1.725(3)
C10 C11 . 1.432(4)
C11 C12 . 1.374(4)
C11 C14 . 1.480(4)
C12 S3 . 1.701(3)
C12 H12 . 0.95
C13 C14 . 1.380(4)
C13 S4 . 1.732(3)
C14 C15 . 1.433(4)
C15 C16 . 1.366(4)
C16 S4 . 1.699(3)
C16 H16 . 0.95
C17 O1 . 1.464(3)
C17 C19 . 1.516(5)
C17 C18 . 1.525(5)
C17 C20 . 1.556(5)
C18 H18A . 0.98
C18 H18B . 0.98
C18 H18C . 0.98
C19 H19A . 0.98
C19 H19B . 0.98
C19 H19C . 0.98
C20 O2 . 1.463(4)
C20 C21 . 1.517(4)
C20 C22 . 1.527(5)
C21 H21A . 0.98
C21 H21B . 0.98
C21 H21C . 0.98
C22 H22A . 0.98
C22 H22B . 0.98
C22 H22C . 0.98
C23 O3 . 1.464(3)
C23 C24 . 1.516(4)
C23 C25 . 1.517(5)
C23 C26 . 1.553(4)
C24 H24A . 0.98
C24 H24B . 0.98
C24 H24C . 0.98
C25 H25A . 0.98
C25 H25B . 0.98
C25 H25C . 0.98
C26 O4 . 1.464(3)
C26 C28 . 1.519(4)
C26 C27 . 1.522(5)
C27 H27A . 0.98
C27 H27B . 0.98
C27 H27C . 0.98
C28 H28A . 0.98
C28 H28B . 0.98
C28 H28C . 0.98
C29 O5 . 1.460(3)
C29 C31 . 1.517(4)
C29 C30 . 1.525(4)
C29 C32 . 1.559(4)
C30 H30A . 0.98
C30 H30B . 0.98
C30 H30C . 0.98
C31 H31A . 0.98
C31 H31B . 0.98
C31 H31C . 0.98
C32 O6 . 1.476(3)
C32 C33 . 1.514(4)
C32 C34 . 1.527(4)
C33 H33A . 0.98
C33 H33B . 0.98
C33 H33C . 0.98
C34 H34A . 0.98
C34 H34B . 0.98
C34 H34C . 0.98
C35 O7 . 1.470(4)
C35 C36 . 1.479(5)
C35 C38 . 1.508(5)
C35 C37 . 1.556(6)
C36 H36A . 0.98
C36 H36B . 0.98
C36 H36C . 0.98
C37 H37A . 0.98
C37 H37B . 0.98
C37 H37C . 0.98
C38 O8 . 1.465(4)
C38 C40 . 1.482(5)
C38 C39 . 1.564(6)
C39 H39A . 0.98
C39 H39B . 0.98
C39 H39C . 0.98
C40 H40A . 0.98
C40 H40B . 0.98
C40 H40C . 0.98
C1H C2H . 1.600(15)
C1H H1H1 . 0.98
C1H H1H2 . 0.98
C1H H1H3 . 0.98
C2H C3H . 1.505(13)
C2H H2H1 . 0.99
C2H H2H2 . 0.99
C3H C4H . 1.557(11)
C3H H3H . 0.95
C4H C5H . 1.532(11)
C4H H4H1 . 0.99
C4H H4H2 . 0.99
C5H C6H . 1.552(11)
C5H H5H1 . 0.99
C5H H5H2 . 0.99
C6H C7H . 1.547(12)
C6H H6H1 . 0.99
C6H H6H2 . 0.99
C7H H7H1 . 0.98
C7H H7H2 . 0.98
C7H H7H3 . 0.98
